data_9015737
loop_
_publ_author_name
'Knight, K. S.'
'Henderson, C. M. B.'
'Clark, S. M.'

_publ_section_title
;
 Structural variations in the wesselsite-effenbergerite (Sr1-xBaxCuSi4O10)
 solid solution
 Sample: x = .492
;
_journal_name_full 'European Journal of Mineralogy'
_journal_page_first 411
_journal_page_last 423
_journal_paper_doi 10.1127/0935-1221/2010/0022-2025
_journal_volume 22
_journal_year 2010
_chemical_compound_source Synthetic
_chemical_formula_sum 'Ba0.492 Cu O10 Si4 Sr0.508'
_chemical_name_mineral Wesselsite
_space_group_IT_number 130
_symmetry_space_group_name_Hall '-P 4a 2ac'
_symmetry_space_group_name_H-M 'P 4/n c c :2'
_cell_angle_alpha 90
_cell_angle_beta 90
_cell_angle_gamma 90
_cell_length_a 7.38813
_cell_length_b 7.38813
_cell_length_c 15.8516
_cell_formula_units_Z 4
_cell_volume 865.251
_database_code_amcsd 0018772
_exptl_crystal_density_diffrn 3.439
_cod_original_sg_symbol_H-M 'P 4/n c c'
_cod_original_formula_sum '(Ba.492 Sr.508) Cu Si4 O10'
_cod_database_code 9015737

loop_
_space_group_symop_operation_xyz
x,y,z
1/2-y,1/2-x,1/2+z
1/2+y,1/2+x,1/2-z
1/2+y,-x,-z
1/2-y,x,z
x,1/2-y,1/2+z
-x,1/2+y,1/2-z
1/2+x,1/2+y,-z
1/2-x,1/2-y,z
y,x,1/2+z
-y,-x,1/2-z
-y,1/2+x,-z
y,1/2-x,z
1/2-x,y,1/2+z
1/2+x,-y,1/2-z
-x,-y,-z

loop_
_atom_site_label
_atom_site_fract_x
_atom_site_fract_y
_atom_site_fract_z
_atom_site_occupancy
_atom_site_U_iso_or_equiv
Ba 0.25000 0.75000 0.00000 0.49200 0.08500
Sr 0.25000 0.75000 0.00000 0.50800 0.08500
Cu 0.25000 0.25000 0.09230 1.00000 0.09100
Si 0.51260 0.93420 0.15220 1.00000 0.04400
O1 0.45220 0.98750 0.24560 0.50000 0.11300
O2 0.71870 0.00030 0.13410 1.00000 0.09400
O3 0.37530 0.02420 0.08850 1.00000 0.10200

loop_
_cod_related_entry_id
_cod_related_entry_database
_cod_related_entry_code
1 AMCSD 0018772
